data_8100232
loop_
_publ_author_name
'Zelinska, Oksana'
'Conrad, Matthias'
'Harbrecht, Bernd'

_publ_section_title
;
Refinement of the crystal structure of cerium zinc (1:11), CeZn~11~
;
_journal_issue 4
_journal_name_full 'Zeitschrift f\"ur Kristallographie - New Crystal Structures'
_journal_page_first 357
_journal_page_last 358
_journal_volume 219
_journal_year 2004
_chemical_formula_moiety CeZn11
_chemical_formula_sum 'Ce Zn11'
_chemical_formula_weight 859.19
_space_group_IT_number 141
_symmetry_cell_setting tetragonal
_symmetry_space_group_name_Hall '-I 4bd 2'
_symmetry_space_group_name_H-M 'I 41/a m d :2'
_cell_angle_alpha 90.00
_cell_angle_beta 90.00
_cell_angle_gamma 90.00
_cell_formula_units_Z 4
_cell_length_a 10.6588(6)
_cell_length_b 10.6588
_cell_length_c 6.8626(8)
_cell_measurement_temperature 293
_cell_volume 779.66(11)
_diffrn_ambient_temperature 293
_exptl_crystal_density_diffrn 7.320
_cod_original_sg_symbol_H-M 'I 41/a m d'
_cod_database_code 8100232

loop_
_symmetry_equiv_pos_as_xyz
'x, y, z'
'-x+1/2, -y, z+1/2'
'-y+1/4, x+3/4, z+1/4'
'y+1/4, -x+1/4, z+3/4'
'-x+1/2, y, -z+1/2'
'x, -y, -z'
'y+1/4, x+3/4, -z+1/4'
'-y+1/4, -x+1/4, -z+3/4'
'x+1/2, y+1/2, z+1/2'
'-x+1, -y+1/2, z+1'
'-y+3/4, x+5/4, z+3/4'
'y+3/4, -x+3/4, z+5/4'
'-x+1, y+1/2, -z+1'
'x+1/2, -y+1/2, -z+1/2'
'y+3/4, x+5/4, -z+3/4'
'-y+3/4, -x+3/4, -z+5/4'
'-x, -y, -z'
'x-1/2, y, -z-1/2'
'y-1/4, -x-3/4, -z-1/4'
'-y-1/4, x-1/4, -z-3/4'
'x-1/2, -y, z-1/2'
'-x, y, z'
'-y-1/4, -x-3/4, z-1/4'
'y-1/4, x-1/4, z-3/4'
'-x+1/2, -y+1/2, -z+1/2'
'x, y+1/2, -z'
'y+1/4, -x-1/4, -z+1/4'
'-y+1/4, x+1/4, -z-1/4'
'x, -y+1/2, z'
'-x+1/2, y+1/2, z+1/2'
'-y+1/4, -x-1/4, z+1/4'
'y+1/4, x+1/4, z-1/4'

loop_
_atom_site_label
_atom_site_type_symbol
_atom_site_fract_x
_atom_site_fract_y
_atom_site_fract_z
_atom_site_U_iso_or_equiv
_atom_site_adp_type
_atom_site_occupancy
_atom_site_symmetry_multiplicity
_atom_site_Wyckoff_symbol
Ce Ce 0.0000 0.7500 0.1250 0.00894(13) Uani 1 4 a
Zn1 Zn 0.0000 0.2500 0.3750 0.0144(2) Uani 1 4 b
Zn2 Zn 0.0000 0.0000 0.5000 0.01345(16) Uani 1 8 d
Zn3 Zn 0.12189(3) 0.45584(3) 0.17789(4) 0.01207(13) Uani 1 32 i

loop_
_atom_site_aniso_label
_atom_site_aniso_U_11
_atom_site_aniso_U_22
_atom_site_aniso_U_33
_atom_site_aniso_U_23
_atom_site_aniso_U_13
_atom_site_aniso_U_12
Ce 0.00902(15) 0.00902(15) 0.00878(19) 0.000 0.000 0.000
Zn1 0.0133(3) 0.0133(3) 0.0166(4) 0.000 0.000 0.000
Zn2 0.0095(3) 0.0196(3) 0.0113(2) 0.0029(2) 0.000 0.000
Zn3 0.01167(18) 0.01269(18) 0.01184(18) -0.00116(10) 0.00159(10) -0.00012(9)

loop_
_geom_bond_atom_site_label_1
_geom_bond_atom_site_label_2
_geom_bond_distance
_geom_bond_site_symmetry_2
_geom_bond_publ_flag
Ce Zn3 3.2897(4) 24_566 ?
Ce Zn3 3.2897(4) 17_565 ?
Ce Zn3 3.2897(4) 6_565 ?
Ce Zn3 3.2897(4) 12_454 ?
Ce Zn3 3.2897(4) 26 ?
Ce Zn3 3.2897(4) 31_565 ?
Ce Zn3 3.2897(4) 3 ?
Ce Zn3 3.2897(4) 13_454 ?
Ce Zn3 3.4133(4) 29_565 ?
Ce Zn3 3.4133(4) 27_465 ?
Ce Zn3 3.4133(4) 22 ?
Ce Zn3 3.4133(4) 20_666 ?
Zn1 Zn2 2.79937(14) 11_444 ?
Zn1 Zn2 2.79937(14) 10_454 ?
Zn1 Zn2 2.79937(14) 4_554 ?
Zn1 Zn2 2.79937(14) . ?
Zn1 Zn3 2.8864(3) 15_445 ?
Zn1 Zn3 2.8864(3) 10_454 ?
Zn1 Zn3 2.8864(3) 8 ?
Zn1 Zn3 2.8864(3) 29 ?
Zn1 Zn3 2.8864(3) 19_566 ?
Zn1 Zn3 2.8864(3) . ?
Zn1 Zn3 2.8864(3) 28_556 ?
Zn1 Zn3 2.8864(3) 22 ?
Zn2 Zn3 2.6069(4) 26_546 ?
Zn2 Zn3 2.6069(4) 10_454 ?
Zn2 Zn3 2.6069(4) 29 ?
Zn2 Zn3 2.6069(4) 13_445 ?
Zn2 Zn3 2.6312(4) 19_566 ?
Zn2 Zn3 2.6312(4) 3_545 ?
Zn2 Zn3 2.6312(3) 24_556 ?
Zn2 Zn3 2.6312(3) 8 ?
Zn2 Zn1 2.79937(14) 17_556 ?
Zn3 Zn3 2.5984(6) 22 ?
Zn3 Zn2 2.6069(4) 10_454 ?
Zn3 Zn3 2.6168(7) 6_565 ?
Zn3 Zn2 2.6312(4) 4_554 ?
Zn3 Zn3 2.6676(4) 12_454 ?
Zn3 Zn3 2.6676(4) 11_544 ?
Zn3 Zn3 2.6964(6) 16_554 ?
Zn3 Zn3 2.9048(6) 5 ?
Zn3 Zn3 2.9867(7) 15_445 ?
Zn3 Ce 3.2897(4) 17_565 ?
